data_7016500
loop_
_publ_author_name
'Femoni, C.'
'Iapalucci, M. C.'
'Longoni, G.'
'Zacchini, S.'

_publ_section_title
;
 The chemistry of hydridocarbonylferrates revisited: syntheses and
 structures of the new [H(2)Fe(4)(CO)(12)](2-) and [HFe(5)(CO)(14)](3-)
 anions, and the [Fe(DMF)(4)][Fe(4)(CO)(12)(\m(5)-\h(2)-CO)(\m-H)](2)
 adduct containing an unprecedented isocarbonyl.
;
_journal_issue 34
_journal_name_full 'Dalton transactions (Cambridge, England : 2003)'
_journal_page_first 8685
_journal_page_last 8694
_journal_paper_doi 10.1039/c1dt10648a
_journal_volume 40
_journal_year 2011
_chemical_formula_sum 'C11 H Fe3 K O11'
_chemical_formula_weight 515.77
_chemical_name_systematic
;
?
;
_space_group_IT_number 15
_symmetry_cell_setting monoclinic
_symmetry_space_group_name_Hall '-C 2yc'
_symmetry_space_group_name_H-M 'C 1 2/c 1'
_atom_sites_solution_hydrogens geom
_atom_sites_solution_primary direct
_atom_sites_solution_secondary difmap
_audit_creation_method SHELXL-97
_cell_angle_alpha 90.00
_cell_angle_beta 98.2380(10)
_cell_angle_gamma 90.00
_cell_formula_units_Z 8
_cell_length_a 13.8959(7)
_cell_length_b 14.7885(8)
_cell_length_c 16.2868(9)
_cell_measurement_reflns_used 4020
_cell_measurement_temperature 295(2)
_cell_measurement_theta_max 23.449
_cell_measurement_theta_min 2.2695
_cell_volume 3312.4(3)
_computing_structure_refinement 'SHELXL-97 (Sheldrick, 1997)'
_computing_structure_solution 'SHELXS-97 (Sheldrick, 1990)'
_diffrn_ambient_temperature 295(2)
_diffrn_measured_fraction_theta_full 0.999
_diffrn_measured_fraction_theta_max 0.999
_diffrn_measurement_device_type 'CCD area detector'
_diffrn_measurement_method 'phi and omega scans'
_diffrn_radiation_monochromator graphite
_diffrn_radiation_source 'fine-focus sealed tube'
_diffrn_radiation_type MoK\a
_diffrn_radiation_wavelength 0.71073
_diffrn_reflns_av_R_equivalents 0.0000
_diffrn_reflns_av_sigmaI/netI 0.0317
_diffrn_reflns_limit_h_max 17
_diffrn_reflns_limit_h_min -17
_diffrn_reflns_limit_k_max 18
_diffrn_reflns_limit_k_min -18
_diffrn_reflns_limit_l_max 20
_diffrn_reflns_limit_l_min -5
_diffrn_reflns_number 3611
_diffrn_reflns_theta_full 27.00
_diffrn_reflns_theta_max 27.00
_diffrn_reflns_theta_min 2.02
_exptl_absorpt_coefficient_mu 2.899
_exptl_absorpt_correction_T_max 0.7223
_exptl_absorpt_correction_T_min 0.5811
_exptl_absorpt_correction_type empirical
_exptl_crystal_colour orange-brown
_exptl_crystal_density_diffrn 2.068
_exptl_crystal_density_method 'not measured'
_exptl_crystal_description prism
_exptl_crystal_F_000 2016
_exptl_crystal_size_max 0.21
_exptl_crystal_size_mid 0.15
_exptl_crystal_size_min 0.12
_refine_diff_density_max 0.355
_refine_diff_density_min -0.243
_refine_diff_density_rms 0.066
_refine_ls_extinction_method none
_refine_ls_goodness_of_fit_ref 1.025
_refine_ls_hydrogen_treatment mixed
_refine_ls_matrix_type full
_refine_ls_number_parameters 240
_refine_ls_number_reflns 3611
_refine_ls_number_restraints 0
_refine_ls_restrained_S_all 1.025
_refine_ls_R_factor_all 0.0465
_refine_ls_R_factor_gt 0.0297
_refine_ls_shift/su_max 0.002
_refine_ls_shift/su_mean 0.000
_refine_ls_structure_factor_coef Fsqd
_refine_ls_weighting_details 'calc w=1/[\s^2^(Fo^2^)+(0.0305P)^2^+0.0396P] where P=(Fo^2^+2Fc^2^)/3'
_refine_ls_weighting_scheme calc
_refine_ls_wR_factor_gt 0.0591
_refine_ls_wR_factor_ref 0.0659
_reflns_number_gt 2817
_reflns_number_total 3611
_reflns_threshold_expression >2sigma(I)
_cod_data_source_file c1dt10648a.txt
_cod_data_source_block c2c
_cod_original_sg_symbol_H-M C2/c
_cod_database_code 7016500

loop_
_symmetry_equiv_pos_as_xyz
'x, y, z'
'-x, y, -z+1/2'
'x+1/2, y+1/2, z'
'-x+1/2, y+1/2, -z+1/2'
'-x, -y, -z'
'x, -y, z-1/2'
'-x+1/2, -y+1/2, -z'
'x+1/2, -y+1/2, z-1/2'

loop_
_atom_site_label
_atom_site_type_symbol
_atom_site_fract_x
_atom_site_fract_y
_atom_site_fract_z
_atom_site_U_iso_or_equiv
_atom_site_adp_type
_atom_site_occupancy
_atom_site_symmetry_multiplicity
_atom_site_calc_flag
H1 H 0.133(2) 0.974(2) 0.316(2) 0.082(11) Uiso 1 1 d
Fe1 Fe 0.18950(3) 0.94371(3) 0.24212(2) 0.03371(11) Uani 1 1 d
Fe2 Fe 0.21021(3) 0.95351(3) 0.40249(2) 0.03526(11) Uani 1 1 d
Fe3 Fe 0.30612(3) 1.07213(3) 0.31879(2) 0.03921(12) Uani 1 1 d
C1 C 0.26080(19) 0.86854(19) 0.32807(16) 0.0363(6) Uani 1 1 d
C2 C 0.1060(2) 0.8578(2) 0.20424(17) 0.0403(7) Uani 1 1 d
C3 C 0.2749(2) 0.9136(2) 0.17553(19) 0.0468(7) Uani 1 1 d
C4 C 0.1216(2) 1.0301(2) 0.18139(19) 0.0491(8) Uani 1 1 d
C5 C 0.3192(2) 0.9430(2) 0.47284(19) 0.0483(8) Uani 1 1 d
C6 C 0.1487(2) 0.8649(2) 0.44567(18) 0.0458(7) Uani 1 1 d
C7 C 0.1497(2) 1.0435(2) 0.45124(19) 0.0485(8) Uani 1 1 d
C8 C 0.3622(2) 1.1361(2) 0.4044(2) 0.0562(9) Uani 1 1 d
C9 C 0.1942(2) 1.1331(2) 0.3123(2) 0.0501(8) Uani 1 1 d
C10 C 0.3454(2) 1.1276(2) 0.2306(2) 0.0511(8) Uani 1 1 d
C11 C 0.4015(2) 0.9895(2) 0.3267(2) 0.0512(8) Uani 1 1 d
O1 O 0.30887(15) 0.80200(13) 0.33356(12) 0.0494(5) Uani 1 1 d
O2 O 0.05308(16) 0.80379(15) 0.17623(15) 0.0633(6) Uani 1 1 d
O3 O 0.32729(17) 0.88868(19) 0.13272(15) 0.0739(8) Uani 1 1 d
O4 O 0.0782(2) 1.08152(17) 0.13814(16) 0.0807(8) Uani 1 1 d
O5 O 0.3905(2) 0.93174(19) 0.51627(16) 0.0818(8) Uani 1 1 d
O6 O 0.11207(19) 0.80701(16) 0.47573(15) 0.0701(7) Uani 1 1 d
O7 O 0.1127(2) 1.09728(17) 0.48611(15) 0.0753(8) Uani 1 1 d
O8 O 0.3970(2) 1.17672(19) 0.46064(15) 0.0852(9) Uani 1 1 d
O9 O 0.12662(18) 1.17858(15) 0.30965(15) 0.0680(7) Uani 1 1 d
O10 O 0.3723(2) 1.16213(17) 0.17622(15) 0.0794(8) Uani 1 1 d
O11 O 0.46546(18) 0.94028(17) 0.33292(17) 0.0734(7) Uani 1 1 d
K1 K 0.49141(5) 0.75869(5) 0.40233(4) 0.04823(18) Uani 1 1 d

loop_
_atom_site_aniso_label
_atom_site_aniso_U_11
_atom_site_aniso_U_22
_atom_site_aniso_U_33
_atom_site_aniso_U_23
_atom_site_aniso_U_13
_atom_site_aniso_U_12
Fe1 0.0351(2) 0.0370(2) 0.0284(2) 0.00151(16) 0.00266(16) -0.00054(17)
Fe2 0.0401(2) 0.0380(2) 0.0282(2) 0.00199(17) 0.00690(17) -0.00005(17)
Fe3 0.0438(2) 0.0382(2) 0.0367(2) -0.00230(18) 0.00969(18) -0.00755(18)
C1 0.0336(15) 0.0425(16) 0.0317(15) -0.0009(12) 0.0010(12) -0.0040(13)
C2 0.0390(16) 0.0447(17) 0.0371(16) -0.0009(13) 0.0054(13) 0.0054(14)
C3 0.0421(17) 0.061(2) 0.0368(17) -0.0025(15) 0.0034(14) -0.0065(15)
C4 0.058(2) 0.0448(18) 0.0427(18) 0.0030(14) 0.0002(15) -0.0015(15)
C5 0.056(2) 0.053(2) 0.0356(17) 0.0061(14) 0.0068(15) -0.0045(16)
C6 0.0529(19) 0.0524(19) 0.0335(16) -0.0017(14) 0.0114(14) -0.0025(15)
C7 0.057(2) 0.0515(19) 0.0364(17) 0.0015(14) 0.0059(15) 0.0030(16)
C8 0.068(2) 0.055(2) 0.047(2) -0.0013(16) 0.0107(17) -0.0185(17)
C9 0.059(2) 0.0413(17) 0.053(2) -0.0037(15) 0.0187(16) -0.0060(16)
C10 0.064(2) 0.0419(18) 0.048(2) -0.0063(15) 0.0130(17) -0.0071(16)
C11 0.050(2) 0.054(2) 0.051(2) 0.0034(16) 0.0104(16) -0.0104(16)
O1 0.0515(13) 0.0454(12) 0.0497(13) -0.0001(10) 0.0017(10) 0.0155(10)
O2 0.0587(15) 0.0567(14) 0.0724(16) -0.0134(12) 0.0019(13) -0.0128(12)
O3 0.0562(15) 0.114(2) 0.0567(15) -0.0170(14) 0.0247(13) -0.0035(15)
O4 0.098(2) 0.0637(16) 0.0729(17) 0.0234(14) -0.0141(15) 0.0165(15)
O5 0.0640(17) 0.115(2) 0.0584(16) 0.0216(15) -0.0192(13) -0.0051(15)
O6 0.0893(19) 0.0676(16) 0.0583(15) 0.0073(13) 0.0270(13) -0.0230(14)
O7 0.0944(19) 0.0754(17) 0.0588(16) -0.0167(13) 0.0198(14) 0.0264(15)
O8 0.117(2) 0.0866(19) 0.0489(15) -0.0172(14) 0.0023(15) -0.0400(17)
O9 0.0729(17) 0.0498(14) 0.0873(18) 0.0060(13) 0.0319(14) 0.0142(13)
O10 0.114(2) 0.0717(17) 0.0597(16) 0.0100(14) 0.0381(16) -0.0154(16)
O11 0.0489(15) 0.0779(18) 0.095(2) 0.0132(15) 0.0171(14) 0.0092(14)
K1 0.0434(4) 0.0495(4) 0.0508(4) -0.0023(3) 0.0033(3) 0.0062(3)

loop_
_atom_type_symbol
_atom_type_description
_atom_type_scat_dispersion_real
_atom_type_scat_dispersion_imag
_atom_type_scat_source
C C 0.0033 0.0016 'International Tables Vol C Tables 4.2.6.8 and 6.1.1.4'
H H 0.0000 0.0000 'International Tables Vol C Tables 4.2.6.8 and 6.1.1.4'
O O 0.0106 0.0060 'International Tables Vol C Tables 4.2.6.8 and 6.1.1.4'
K K 0.2009 0.2494 'International Tables Vol C Tables 4.2.6.8 and 6.1.1.4'
Fe Fe 0.3463 0.8444 'International Tables Vol C Tables 4.2.6.8 and 6.1.1.4'

loop_
_geom_angle_atom_site_label_1
_geom_angle_atom_site_label_2
_geom_angle_atom_site_label_3
_geom_angle
_geom_angle_site_symmetry_1
_geom_angle_site_symmetry_3
C2 Fe1 C3 94.00(13) . .
C2 Fe1 C4 92.96(14) . .
C3 Fe1 C4 100.72(15) . .
C2 Fe1 C1 94.68(12) . .
C3 Fe1 C1 88.87(13) . .
C4 Fe1 C1 167.29(13) . .
C2 Fe1 Fe2 111.35(9) . .
C3 Fe1 Fe2 129.98(10) . .
C4 Fe1 Fe2 119.26(10) . .
C1 Fe1 Fe2 48.28(8) . .
C2 Fe1 Fe3 172.28(9) . .
C3 Fe1 Fe3 92.83(10) . .
C4 Fe1 Fe3 89.30(10) . .
C1 Fe1 Fe3 81.85(8) . .
Fe2 Fe1 Fe3 61.260(14) . .
C2 Fe1 H1 95.4(12) . .
C3 Fe1 H1 168.0(12) . .
C4 Fe1 H1 86.3(12) . .
C1 Fe1 H1 82.9(12) . .
Fe2 Fe1 H1 38.8(12) . .
Fe3 Fe1 H1 77.3(12) . .
C6 Fe2 C5 95.48(14) . .
C6 Fe2 C7 95.06(14) . .
C5 Fe2 C7 100.86(14) . .
C6 Fe2 C1 90.44(12) . .
C5 Fe2 C1 89.68(13) . .
C7 Fe2 C1 167.55(12) . .
C6 Fe2 Fe1 111.72(10) . .
C5 Fe2 Fe1 127.50(10) . .
C7 Fe2 Fe1 119.35(10) . .
C1 Fe2 Fe1 48.21(8) . .
C6 Fe2 Fe3 171.82(10) . .
C5 Fe2 Fe3 86.86(10) . .
C7 Fe2 Fe3 92.19(10) . .
C1 Fe2 Fe3 81.72(8) . .
Fe1 Fe2 Fe3 61.111(14) . .
C6 Fe2 H1 100.5(11) . .
C5 Fe2 H1 161.4(11) . .
C7 Fe2 H1 87.3(11) . .
C1 Fe2 H1 80.7(11) . .
Fe1 Fe2 H1 36.5(11) . .
Fe3 Fe2 H1 76.1(11) . .
C8 Fe3 C9 93.33(15) . .
C8 Fe3 C11 94.05(16) . .
C9 Fe3 C11 167.26(14) . .
C8 Fe3 C10 103.54(14) . .
C9 Fe3 C10 94.79(15) . .
C11 Fe3 C10 93.56(14) . .
C8 Fe3 Fe1 155.82(10) . .
C9 Fe3 Fe1 82.37(10) . .
C11 Fe3 Fe1 86.66(10) . .
C10 Fe3 Fe1 100.53(10) . .
C8 Fe3 Fe2 98.27(10) . .
C9 Fe3 Fe2 82.45(10) . .
C11 Fe3 Fe2 86.21(10) . .
C10 Fe3 Fe2 158.15(10) . .
Fe1 Fe3 Fe2 57.629(14) . .
O1 C1 Fe1 138.8(2) . .
O1 C1 Fe2 137.6(2) . .
Fe1 C1 Fe2 83.51(11) . .
O2 C2 Fe1 176.7(3) . .
O3 C3 Fe1 175.4(3) . .
O4 C4 Fe1 175.5(3) . .
O5 C5 Fe2 176.2(3) . .
O6 C6 Fe2 177.3(3) . .
O7 C7 Fe2 176.0(3) . .
O8 C8 Fe3 178.5(3) . .
O9 C9 Fe3 174.4(3) . .
O10 C10 Fe3 178.3(3) . .
O11 C11 Fe3 176.5(3) . .
C1 O1 K1 135.58(18) . .
C3 O3 K1 150.4(2) . 2_655
C4 O4 K1 152.4(2) . 4
C6 O6 K1 150.9(2) . 7_566
C7 O7 K1 124.7(2) . 3_455
C8 O8 K1 167.0(3) . 5_676
C9 O9 K1 145.5(2) . 3_455
C11 O11 K1 132.3(2) . .
O1 K1 O8 130.73(8) . 5_676
O1 K1 O6 80.12(7) . 7_566
O8 K1 O6 80.11(8) 5_676 7_566
O1 K1 O9 122.26(7) . 3_545
O8 K1 O9 104.01(9) 5_676 3_545
O6 K1 O9 133.07(8) 7_566 3_545
O1 K1 O4 81.61(7) . 4_545
O8 K1 O4 130.85(8) 5_676 4_545
O6 K1 O4 69.54(8) 7_566 4_545
O9 K1 O4 73.74(8) 3_545 4_545
O1 K1 O11 64.15(7) . .
O8 K1 O11 91.09(8) 5_676 .
O6 K1 O11 123.32(8) 7_566 .
O9 K1 O11 103.49(7) 3_545 .
O4 K1 O11 137.84(8) 4_545 .
O1 K1 O7 141.21(7) . 3_545
O8 K1 O7 72.50(8) 5_676 3_545
O6 K1 O7 73.94(8) 7_566 3_545
O9 K1 O7 63.60(7) 3_545 3_545
O4 K1 O7 62.61(7) 4_545 3_545
O11 K1 O7 154.54(8) . 3_545
O1 K1 O3 119.20(7) . 2_655
O8 K1 O3 64.73(7) 5_676 2_655
O6 K1 O3 144.56(7) 7_566 2_655
O9 K1 O3 64.42(7) 3_545 2_655
O4 K1 O3 138.12(8) 4_545 2_655
O11 K1 O3 56.55(7) . 2_655
O7 K1 O3 98.28(7) 3_545 2_655
O1 K1 K1 76.35(5) . 2_655
O8 K1 K1 135.72(6) 5_676 2_655
O6 K1 K1 144.04(6) 7_566 2_655
O9 K1 K1 48.84(5) 3_545 2_655
O4 K1 K1 80.37(6) 4_545 2_655
O11 K1 K1 68.67(6) . 2_655
O7 K1 K1 109.52(5) 3_545 2_655
O3 K1 K1 71.37(4) 2_655 2_655

loop_
_geom_bond_atom_site_label_1
_geom_bond_atom_site_label_2
_geom_bond_distance
_geom_bond_site_symmetry_2
Fe1 C2 1.771(3) .
Fe1 C3 1.775(3) .
Fe1 C4 1.798(3) .
Fe1 C1 1.944(3) .
Fe1 Fe2 2.5906(5) .
Fe1 Fe3 2.6855(5) .
Fe1 H1 1.59(3) .
Fe2 C6 1.765(3) .
Fe2 C5 1.770(3) .
Fe2 C7 1.816(3) .
Fe2 C1 1.946(3) .
Fe2 Fe3 2.6894(5) .
Fe2 H1 1.68(3) .
Fe3 C8 1.770(3) .
Fe3 C9 1.788(4) .
Fe3 C11 1.794(4) .
Fe3 C10 1.805(3) .
C1 O1 1.185(3) .
C2 O2 1.136(3) .
C3 O3 1.139(3) .
C4 O4 1.148(3) .
C5 O5 1.144(4) .
C6 O6 1.141(3) .
C7 O7 1.142(3) .
C8 O8 1.144(4) .
C9 O9 1.151(4) .
C10 O10 1.131(3) .
C11 O11 1.142(4) .
O1 K1 2.699(2) .
O3 K1 3.283(3) 2_655
O4 K1 2.837(2) 4
O6 K1 2.788(2) 7_566
O7 K1 3.121(3) 3_455
O8 K1 2.703(3) 5_676
O9 K1 2.833(2) 3_455
O11 K1 2.916(3) .
K1 O8 2.703(3) 5_676
K1 O6 2.788(2) 7_566
K1 O9 2.833(2) 3_545
K1 O4 2.837(2) 4_545
K1 O7 3.121(3) 3_545
K1 O3 3.283(3) 2_655
K1 K1 5.0016(14) 2_655

loop_
_geom_torsion_atom_site_label_1
_geom_torsion_atom_site_label_2
_geom_torsion_atom_site_label_3
_geom_torsion_atom_site_label_4
_geom_torsion
_geom_torsion_site_symmetry_4
C2 Fe1 Fe2 C6 6.81(15) .
C3 Fe1 Fe2 C6 -108.37(17) .
C4 Fe1 Fe2 C6 113.22(16) .
C1 Fe1 Fe2 C6 -69.83(15) .
Fe3 Fe1 Fe2 C6 -175.64(11) .
C2 Fe1 Fe2 C5 122.61(16) .
C3 Fe1 Fe2 C5 7.43(19) .
C4 Fe1 Fe2 C5 -130.98(17) .
C1 Fe1 Fe2 C5 45.97(16) .
Fe3 Fe1 Fe2 C5 -59.84(13) .
C2 Fe1 Fe2 C7 -102.64(15) .
C3 Fe1 Fe2 C7 142.18(18) .
C4 Fe1 Fe2 C7 3.77(17) .
C1 Fe1 Fe2 C7 -179.28(16) .
Fe3 Fe1 Fe2 C7 74.91(12) .
C2 Fe1 Fe2 C1 76.64(14) .
C3 Fe1 Fe2 C1 -38.53(17) .
C4 Fe1 Fe2 C1 -176.95(15) .
Fe3 Fe1 Fe2 C1 -105.81(10) .
C2 Fe1 Fe2 Fe3 -177.55(10) .
C3 Fe1 Fe2 Fe3 67.27(14) .
C4 Fe1 Fe2 Fe3 -71.14(12) .
C1 Fe1 Fe2 Fe3 105.81(10) .
C2 Fe1 Fe3 C8 12.4(7) .
C3 Fe1 Fe3 C8 -139.8(3) .
C4 Fe1 Fe3 C8 119.5(3) .
C1 Fe1 Fe3 C8 -51.3(3) .
Fe2 Fe1 Fe3 C8 -4.8(3) .
C2 Fe1 Fe3 C9 -68.6(7) .
C3 Fe1 Fe3 C9 139.17(14) .
C4 Fe1 Fe3 C9 38.47(15) .
C1 Fe1 Fe3 C9 -132.38(13) .
Fe2 Fe1 Fe3 C9 -85.88(10) .
C2 Fe1 Fe3 C11 104.9(7) .
C3 Fe1 Fe3 C11 -47.33(14) .
C4 Fe1 Fe3 C11 -148.03(15) .
C1 Fe1 Fe3 C11 41.12(13) .
Fe2 Fe1 Fe3 C11 87.63(10) .
C2 Fe1 Fe3 C10 -162.1(7) .
C3 Fe1 Fe3 C10 45.68(15) .
C4 Fe1 Fe3 C10 -55.02(15) .
C1 Fe1 Fe3 C10 134.13(14) .
Fe2 Fe1 Fe3 C10 -179.36(11) .
C2 Fe1 Fe3 Fe2 17.3(7) .
C3 Fe1 Fe3 Fe2 -134.96(10) .
C4 Fe1 Fe3 Fe2 124.35(11) .
C1 Fe1 Fe3 Fe2 -46.51(8) .
C6 Fe2 Fe3 C8 -152.3(7) .
C5 Fe2 Fe3 C8 -45.39(16) .
C7 Fe2 Fe3 C8 55.38(15) .
C1 Fe2 Fe3 C8 -135.52(14) .
Fe1 Fe2 Fe3 C8 178.01(12) .
C6 Fe2 Fe3 C9 115.5(7) .
C5 Fe2 Fe3 C9 -137.68(14) .
C7 Fe2 Fe3 C9 -36.91(14) .
C1 Fe2 Fe3 C9 132.19(13) .
Fe1 Fe2 Fe3 C9 85.72(10) .
C6 Fe2 Fe3 C11 -58.7(7) .
C5 Fe2 Fe3 C11 48.16(15) .
C7 Fe2 Fe3 C11 148.92(14) .
C1 Fe2 Fe3 C11 -41.98(13) .
Fe1 Fe2 Fe3 C11 -88.45(10) .
C6 Fe2 Fe3 C10 31.4(8) .
C5 Fe2 Fe3 C10 138.3(3) .
C7 Fe2 Fe3 C10 -120.9(3) .
C1 Fe2 Fe3 C10 48.2(3) .
Fe1 Fe2 Fe3 C10 1.7(3) .
C6 Fe2 Fe3 Fe1 29.7(7) .
C5 Fe2 Fe3 Fe1 136.61(10) .
C7 Fe2 Fe3 Fe1 -122.63(10) .
C1 Fe2 Fe3 Fe1 46.47(8) .
C2 Fe1 C1 O1 63.2(3) .
C3 Fe1 C1 O1 -30.8(3) .
C4 Fe1 C1 O1 -170.1(5) .
Fe2 Fe1 C1 O1 177.8(4) .
Fe3 Fe1 C1 O1 -123.8(3) .
C2 Fe1 C1 Fe2 -114.60(12) .
C3 Fe1 C1 Fe2 151.48(12) .
C4 Fe1 C1 Fe2 12.2(6) .
Fe3 Fe1 C1 Fe2 58.46(6) .
C6 Fe2 C1 O1 -58.5(3) .
C5 Fe2 C1 O1 37.0(3) .
C7 Fe2 C1 O1 -174.9(5) .
Fe1 Fe2 C1 O1 -177.8(4) .
Fe3 Fe2 C1 O1 123.8(3) .
C6 Fe2 C1 Fe1 119.30(12) .
C5 Fe2 C1 Fe1 -145.22(12) .
C7 Fe2 C1 Fe1 2.9(6) .
Fe3 Fe2 C1 Fe1 -58.36(7) .
C3 Fe1 C2 O2 -45(5) .
C4 Fe1 C2 O2 56(5) .
C1 Fe1 C2 O2 -134(5) .
Fe2 Fe1 C2 O2 180(100) .
Fe3 Fe1 C2 O2 163(4) .
C2 Fe1 C3 O3 -26(4) .
C4 Fe1 C3 O3 -120(4) .
C1 Fe1 C3 O3 68(4) .
Fe2 Fe1 C3 O3 96(4) .
Fe3 Fe1 C3 O3 150(4) .
C2 Fe1 C4 O4 -50(4) .
C3 Fe1 C4 O4 44(4) .
C1 Fe1 C4 O4 -177(3) .
Fe2 Fe1 C4 O4 -167(4) .
Fe3 Fe1 C4 O4 137(4) .
C6 Fe2 C5 O5 69(4) .
C7 Fe2 C5 O5 165(4) .
C1 Fe2 C5 O5 -22(4) .
Fe1 Fe2 C5 O5 -54(5) .
Fe3 Fe2 C5 O5 -103(4) .
C5 Fe2 C6 O6 -2(6) .
C7 Fe2 C6 O6 -104(6) .
C1 Fe2 C6 O6 87(6) .
Fe1 Fe2 C6 O6 132(6) .
Fe3 Fe2 C6 O6 104(6) .
C6 Fe2 C7 O7 47(4) .
C5 Fe2 C7 O7 -49(4) .
C1 Fe2 C7 O7 163(4) .
Fe1 Fe2 C7 O7 166(4) .
Fe3 Fe2 C7 O7 -137(4) .
C9 Fe3 C8 O8 65(15) .
C11 Fe3 C8 O8 -105(15) .
C10 Fe3 C8 O8 161(15) .
Fe1 Fe3 C8 O8 -14(15) .
Fe2 Fe3 C8 O8 -18(15) .
C8 Fe3 C9 O9 39(3) .
C11 Fe3 C9 O9 164(3) .
C10 Fe3 C9 O9 -65(3) .
Fe1 Fe3 C9 O9 -165(3) .
Fe2 Fe3 C9 O9 137(3) .
C8 Fe3 C10 O10 55(10) .
C9 Fe3 C10 O10 150(10) .
C11 Fe3 C10 O10 -40(10) .
Fe1 Fe3 C10 O10 -127(10) .
Fe2 Fe3 C10 O10 -129(10) .
C8 Fe3 C11 O11 -35(5) .
C9 Fe3 C11 O11 -160(5) .
C10 Fe3 C11 O11 69(5) .
Fe1 Fe3 C11 O11 169(5) .
Fe2 Fe3 C11 O11 -133(5) .
Fe1 C1 O1 K1 122.7(3) .
Fe2 C1 O1 K1 -60.7(4) .
Fe1 C3 O3 K1 -64(4) 2_655
Fe1 C4 O4 K1 -161(3) 4
Fe2 C6 O6 K1 86(6) 7_566
Fe2 C7 O7 K1 -171(4) 3_455
Fe3 C8 O8 K1 98(15) 5_676
Fe3 C9 O9 K1 -87(3) 3_455
Fe3 C11 O11 K1 137(5) .
C1 O1 K1 O8 32.6(3) 5_676
C1 O1 K1 O6 100.3(3) 7_566
C1 O1 K1 O9 -124.5(3) 3_545
C1 O1 K1 O4 170.8(3) 4_545
C1 O1 K1 O11 -34.5(3) .
C1 O1 K1 O7 148.6(2) 3_545
C1 O1 K1 O3 -47.9(3) 2_655
C1 O1 K1 K1 -107.1(3) 2_655
C11 O11 K1 O1 31.4(3) .
C11 O11 K1 O8 -104.3(3) 5_676
C11 O11 K1 O6 -25.4(4) 7_566
C11 O11 K1 O9 151.0(3) 3_545
C11 O11 K1 O4 70.5(4) 4_545
C11 O11 K1 O7 -153.1(3) 3_545
C11 O11 K1 O3 -162.7(4) 2_655
C11 O11 K1 K1 116.1(3) 2_655
